data_7102459
loop_
_publ_author_name
'Tong, Ming-Liang'
'Kitagawa, Susumu'
'Chang, Ho-Chol'
'Ohba, Masaaki'

_publ_section_title
;
 Temperature-controlled hydrothermal synthesis of a 2D ferromagnetic
 coordination bilayered polymer and a novel 3D network with inorganic
 Co3(OH)2 ferrimagnetic chains.
;
_journal_issue 4
_journal_name_full 'Chemical communications (Cambridge, England)'
_journal_page_first 418
_journal_page_last 419
_journal_paper_doi 10.1039/b312058a
_journal_year 2004
_chemical_formula_sum 'C14 H12 Co3 N2 O12'
_chemical_formula_weight 577.05
_chemical_name_systematic
;
?
;
_space_group_IT_number 2
_symmetry_cell_setting triclinic
_symmetry_space_group_name_Hall '-P 1'
_symmetry_space_group_name_H-M 'P -1'
_atom_sites_solution_hydrogens geom
_atom_sites_solution_primary direct
_atom_sites_solution_secondary difmap
_audit_creation_method SHELXL-97
_cell_angle_alpha 76.123(15)
_cell_angle_beta 71.782(14)
_cell_angle_gamma 77.067(16)
_cell_formula_units_Z 1
_cell_length_a 6.5875(14)
_cell_length_b 6.7860(15)
_cell_length_c 9.975(2)
_cell_measurement_temperature 298(2)
_cell_volume 405.80(15)
_computing_structure_refinement 'SHELXL-97 (Sheldrick, 1997)'
_computing_structure_solution 'SHELXS-97 (Sheldrick, 1990)'
_diffrn_ambient_temperature 298(2)
_diffrn_measured_fraction_theta_full 0.915
_diffrn_measured_fraction_theta_max 0.915
_diffrn_radiation_monochromator graphite
_diffrn_radiation_source 'fine-focus sealed tube'
_diffrn_radiation_type MoK\a
_diffrn_radiation_wavelength 0.71073
_diffrn_reflns_av_R_equivalents 0.0000
_diffrn_reflns_av_sigmaI/netI 0.0459
_diffrn_reflns_limit_h_max 8
_diffrn_reflns_limit_h_min -7
_diffrn_reflns_limit_k_max 8
_diffrn_reflns_limit_k_min -5
_diffrn_reflns_limit_l_max 12
_diffrn_reflns_limit_l_min -11
_diffrn_reflns_number 1620
_diffrn_reflns_theta_full 27.00
_diffrn_reflns_theta_max 27.00
_diffrn_reflns_theta_min 3.13
_exptl_absorpt_coefficient_mu 3.112
_exptl_absorpt_correction_T_max 0.5749
_exptl_absorpt_correction_T_min 0.4359
_exptl_crystal_density_diffrn 2.361
_exptl_crystal_density_method 'not measured'
_exptl_crystal_F_000 287
_exptl_crystal_size_max 0.32
_exptl_crystal_size_mid 0.28
_exptl_crystal_size_min 0.20
_refine_diff_density_max 1.043
_refine_diff_density_min -0.919
_refine_diff_density_rms 0.154
_refine_ls_extinction_method none
_refine_ls_goodness_of_fit_ref 1.001
_refine_ls_hydrogen_treatment mixed
_refine_ls_matrix_type full
_refine_ls_number_parameters 154
_refine_ls_number_reflns 1620
_refine_ls_number_restraints 0
_refine_ls_restrained_S_all 1.001
_refine_ls_R_factor_all 0.0480
_refine_ls_R_factor_gt 0.0435
_refine_ls_shift/su_max 0.000
_refine_ls_shift/su_mean 0.000
_refine_ls_structure_factor_coef Fsqd
_refine_ls_weighting_details 'w=1/[\s^2^(Fo^2^)+(0.0871P)^2^+0.0000P] where P=(Fo^2^+2Fc^2^)/3'
_refine_ls_weighting_scheme calc
_refine_ls_wR_factor_gt 0.1123
_refine_ls_wR_factor_ref 0.1160
_reflns_number_gt 1410
_reflns_number_total 1620
_reflns_threshold_expression >2sigma(I)
_cod_data_source_file b312058a.txt
_cod_data_source_block complex2
_cod_depositor_comments
;
The following automatic conversions were performed:

'_refine_ls_weighting_scheme' value 'calc
w=1/[\s^2^(Fo^2^)+(0.0871P)^2^+0.0000P] where P=(Fo^2^+2Fc^2^)/3' was
changed to 'calc'. New tag '_refine_ls_weighting_details' was
created. The value of the new tag was set to
'w=1/[\s^2^(Fo^2^)+(0.0871P)^2^+0.0000P] where P=(Fo^2^+2Fc^2^)/3'.

Automatic conversion script
Id: cif_fix_values 3143 2015-03-26 13:38:13Z robertas 
;
_cod_original_sg_symbol_H-M P-1
_cod_database_code 7102459

loop_
_symmetry_equiv_pos_as_xyz
'x, y, z'
'-x, -y, -z'

loop_
_atom_site_label
_atom_site_type_symbol
_atom_site_fract_x
_atom_site_fract_y
_atom_site_fract_z
_atom_site_U_iso_or_equiv
_atom_site_adp_type
_atom_site_occupancy
_atom_site_calc_flag
_atom_site_refinement_flags
Co1 Co 0.46522(6) 0.47634(6) 0.15804(4) 0.0072(2) Uani 1 d .
Co2 Co 0.5000 1.0000 0.0000 0.0058(2) Uani 1 d S
O1 O 0.5863(4) 0.6881(3) -0.0254(2) 0.0073(5) Uani 1 d .
O2 O 0.1477(4) 0.6580(4) 0.1533(2) 0.0106(5) Uani 1 d .
O3 O 0.2034(4) 0.9684(4) 0.1620(2) 0.0110(5) Uani 1 d .
O4 O -0.3246(4) 0.9220(4) 0.1582(2) 0.0101(5) Uani 1 d .
H1O1 H 0.698(7) 0.676(7) -0.039(5) 0.006(11) Uiso 1 d .
O5 O -0.4759(4) 0.6444(4) 0.2861(2) 0.0108(5) Uani 1 d .
O1W O 0.7809(4) 0.2998(4) 0.1382(3) 0.0144(5) Uani 1 d .
H1WA H 0.757(7) 0.183(9) 0.167(5) 0.022(12) Uiso 1 d .
H1WB H 0.815(10) 0.316(11) 0.053(8) 0.053(19) Uiso 1 d .
N1 N -0.3040(4) 0.6938(4) 0.6401(3) 0.0091(6) Uani 1 d .
C1 C -0.3806(5) 0.7189(5) 0.5260(3) 0.0085(6) Uani 1 d .
H1 H -0.5232 0.7015 0.5433 0.010 Uiso 1 calc R
C2 C -0.2615(5) 0.7690(5) 0.3841(3) 0.0073(6) Uani 1 d .
C3 C -0.3603(5) 0.7793(5) 0.2656(3) 0.0067(6) Uani 1 d .
C4 C -0.0469(5) 0.7969(5) 0.3583(3) 0.0065(6) Uani 1 d .
C5 C 0.1121(5) 0.8137(5) 0.2097(3) 0.0078(6) Uani 1 d .
C6 C 0.0308(5) 0.7778(5) 0.4761(4) 0.0109(7) Uani 1 d .
H6 H 0.1706 0.8004 0.4625 0.013 Uiso 1 calc R
C7 C -0.0999(5) 0.7253(5) 0.6135(4) 0.0095(7) Uani 1 d .
H7 H -0.0441 0.7111 0.6907 0.011 Uiso 1 calc R

loop_
_atom_site_aniso_label
_atom_site_aniso_U_11
_atom_site_aniso_U_22
_atom_site_aniso_U_33
_atom_site_aniso_U_23
_atom_site_aniso_U_13
_atom_site_aniso_U_12
Co1 0.0087(3) 0.0072(3) 0.0050(3) 0.00146(18) -0.00182(19) -0.00259(18)
Co2 0.0062(3) 0.0054(3) 0.0046(3) 0.0024(2) -0.0016(2) -0.0019(2)
O1 0.0067(12) 0.0062(11) 0.0078(11) 0.0003(8) -0.0012(9) -0.0015(9)
O2 0.0107(11) 0.0104(11) 0.0085(11) -0.0005(9) -0.0008(9) -0.0013(9)
O3 0.0091(11) 0.0101(11) 0.0107(12) 0.0017(9) 0.0006(9) -0.0038(9)
O4 0.0122(11) 0.0096(11) 0.0083(11) 0.0043(9) -0.0049(9) -0.0047(9)
O5 0.0147(12) 0.0102(11) 0.0086(11) 0.0016(9) -0.0039(9) -0.0068(9)
O1W 0.0168(13) 0.0103(13) 0.0162(14) -0.0003(11) -0.0082(11) 0.0004(10)
N1 0.0110(13) 0.0078(13) 0.0085(13) 0.0016(10) -0.0044(11) -0.0024(10)
C1 0.0086(14) 0.0081(15) 0.0073(15) 0.0001(12) -0.0020(12) -0.0004(12)
C2 0.0076(14) 0.0052(14) 0.0068(15) 0.0018(11) -0.0007(12) -0.0016(11)
C3 0.0062(14) 0.0061(14) 0.0060(14) 0.0010(11) -0.0005(12) -0.0011(11)
C4 0.0057(14) 0.0045(14) 0.0080(15) -0.0014(11) 0.0002(12) -0.0007(11)
C5 0.0044(14) 0.0105(15) 0.0048(14) 0.0029(12) 0.0003(12) -0.0006(12)
C6 0.0106(16) 0.0117(16) 0.0110(16) 0.0015(13) -0.0044(13) -0.0043(12)
C7 0.0111(16) 0.0109(16) 0.0073(15) 0.0004(12) -0.0034(13) -0.0046(13)

loop_
_atom_type_symbol
_atom_type_description
_atom_type_scat_dispersion_real
_atom_type_scat_dispersion_imag
_atom_type_scat_source
C C 0.0033 0.0016 'International Tables Vol C Tables 4.2.6.8 and 6.1.1.4'
H H 0.0000 0.0000 'International Tables Vol C Tables 4.2.6.8 and 6.1.1.4'
N N 0.0061 0.0033 'International Tables Vol C Tables 4.2.6.8 and 6.1.1.4'
O O 0.0106 0.0060 'International Tables Vol C Tables 4.2.6.8 and 6.1.1.4'
Co Co 0.3494 0.9721 'International Tables Vol C Tables 4.2.6.8 and 6.1.1.4'

loop_
_geom_angle_atom_site_label_1
_geom_angle_atom_site_label_2
_geom_angle_atom_site_label_3
_geom_angle
_geom_angle_site_symmetry_1
_geom_angle_site_symmetry_3
O1 Co1 O5 178.33(9) 2_665 1_655
O1 Co1 O1 88.19(10) 2_665 .
O5 Co1 O1 90.32(9) 1_655 .
O1 Co1 O1W 89.24(10) 2_665 .
O5 Co1 O1W 90.00(10) 1_655 .
O1 Co1 O1W 90.35(11) . .
O1 Co1 N1 97.90(10) 2_665 2_566
O5 Co1 N1 83.68(10) 1_655 2_566
O1 Co1 N1 169.81(10) . 2_566
O1W Co1 N1 97.86(11) . 2_566
O1 Co1 O2 85.97(10) 2_665 .
O5 Co1 O2 94.68(9) 1_655 .
O1 Co1 O2 85.43(9) . .
O1W Co1 O2 173.72(10) . .
N1 Co1 O2 86.85(10) 2_566 .
O1 Co1 Co1 44.48(7) 2_665 2_665
O5 Co1 Co1 134.03(7) 1_655 2_665
O1 Co1 Co1 43.71(7) . 2_665
O1W Co1 Co1 89.73(8) . 2_665
N1 Co1 Co1 141.72(8) 2_566 2_665
O2 Co1 Co1 84.01(7) . 2_665
O1 Co2 O1 180.0 2_675 .
O1 Co2 O3 96.80(9) 2_675 2_675
O1 Co2 O3 83.20(9) . 2_675
O1 Co2 O3 83.20(9) 2_675 .
O1 Co2 O3 96.80(9) . .
O3 Co2 O3 180.0 2_675 .
O1 Co2 O4 92.31(9) 2_675 1_655
O1 Co2 O4 87.69(9) . 1_655
O3 Co2 O4 88.93(9) 2_675 1_655
O3 Co2 O4 91.07(9) . 1_655
O1 Co2 O4 87.69(9) 2_675 2_575
O1 Co2 O4 92.31(9) . 2_575
O3 Co2 O4 91.07(9) 2_675 2_575
O3 Co2 O4 88.93(9) . 2_575
O4 Co2 O4 180.0 1_655 2_575
Co1 O1 Co1 91.81(10) 2_665 .
Co1 O1 Co2 134.21(12) 2_665 .
Co1 O1 Co2 114.84(11) . .
Co1 O1 H1O1 106(4) 2_665 .
Co1 O1 H1O1 109(4) . .
Co2 O1 H1O1 100(4) . .
C5 O2 Co1 111.3(2) . .
C5 O3 Co2 128.0(2) . .
C3 O4 Co2 123.3(2) . 1_455
C3 O5 Co1 135.4(2) . 1_455
Co1 O1W H1WA 103(3) . .
Co1 O1W H1WB 96(5) . .
H1WA O1W H1WB 106(6) . .
C7 N1 C1 117.0(3) . .
C7 N1 Co1 121.3(2) . 2_566
C1 N1 Co1 119.1(2) . 2_566
N1 C1 C2 124.5(3) . .
N1 C1 H1 117.7 . .
C2 C1 H1 117.7 . .
C1 C2 C4 117.7(3) . .
C1 C2 C3 119.5(3) . .
C4 C2 C3 122.7(3) . .
O5 C3 O4 126.5(3) . .
O5 C3 C2 115.6(3) . .
O4 C3 C2 117.9(3) . .
C6 C4 C2 118.0(3) . .
C6 C4 C5 118.6(3) . .
C2 C4 C5 122.7(3) . .
O3 C5 O2 127.3(3) . .
O3 C5 C4 118.2(3) . .
O2 C5 C4 114.3(3) . .
C7 C6 C4 119.9(3) . .
C7 C6 H6 120.0 . .
C4 C6 H6 120.0 . .
N1 C7 C6 122.8(3) . .
N1 C7 H7 118.6 . .
C6 C7 H7 118.6 . .

loop_
_geom_bond_atom_site_label_1
_geom_bond_atom_site_label_2
_geom_bond_distance
_geom_bond_site_symmetry_2
Co1 O1 2.066(2) 2_665
Co1 O5 2.071(2) 1_655
Co1 O1 2.095(2) .
Co1 O1W 2.131(3) .
Co1 N1 2.148(3) 2_566
Co1 O2 2.186(2) .
Co1 Co1 2.9884(10) 2_665
Co2 O1 2.120(2) 2_675
Co2 O1 2.120(2) .
Co2 O3 2.126(2) 2_675
Co2 O3 2.126(2) .
Co2 O4 2.138(2) 1_655
Co2 O4 2.138(2) 2_575
O1 Co1 2.066(2) 2_665
O1 H1O1 0.70(4) .
O2 C5 1.257(4) .
O3 C5 1.247(4) .
O4 C3 1.260(4) .
O4 Co2 2.138(2) 1_455
O5 C3 1.258(4) .
O5 Co1 2.071(2) 1_455
O1W H1WA 0.81(6) .
O1W H1WB 0.80(7) .
N1 C7 1.342(4) .
N1 C1 1.344(4) .
N1 Co1 2.148(3) 2_566
C1 C2 1.389(4) .
C1 H1 0.9300 .
C2 C4 1.403(4) .
C2 C3 1.499(5) .
C4 C6 1.391(5) .
C4 C5 1.519(4) .
C6 C7 1.383(5) .
C6 H6 0.9300 .
C7 H7 0.9300 .

loop_
_geom_hbond_atom_site_label_D
_geom_hbond_atom_site_label_H
_geom_hbond_atom_site_label_A
_geom_hbond_distance_DH
_geom_hbond_distance_HA
_geom_hbond_distance_DA
_geom_hbond_angle_DHA
_geom_hbond_site_symmetry_A
O1W H1WA O4 0.81(6) 1.99(5) 2.750(4) 156(5) 1_645
O1W H1WB O2 0.80(7) 1.96(7) 2.750(4) 171(7) 2_665

loop_
_geom_torsion_atom_site_label_1
_geom_torsion_atom_site_label_2
_geom_torsion_atom_site_label_3
_geom_torsion_atom_site_label_4
_geom_torsion
_geom_torsion_site_symmetry_1
_geom_torsion_site_symmetry_4
O1 Co1 O1 Co1 0.0 2_665 2_665
O5 Co1 O1 Co1 179.23(10) 1_655 2_665
O1W Co1 O1 Co1 89.23(11) . 2_665
N1 Co1 O1 Co1 -126.9(5) 2_566 2_665
O2 Co1 O1 Co1 -86.10(10) . 2_665
O1 Co1 O1 Co2 141.57(17) 2_665 .
O5 Co1 O1 Co2 -39.20(13) 1_655 .
O1W Co1 O1 Co2 -129.20(13) . .
N1 Co1 O1 Co2 14.6(6) 2_566 .
O2 Co1 O1 Co2 55.47(13) . .
Co1 Co1 O1 Co2 141.57(17) 2_665 .
O1 Co2 O1 Co1 -43(100) 2_675 2_665
O3 Co2 O1 Co1 -88.23(17) 2_675 2_665
O3 Co2 O1 Co1 91.77(17) . 2_665
O4 Co2 O1 Co1 -177.43(17) 1_655 2_665
O4 Co2 O1 Co1 2.57(17) 2_575 2_665
O1 Co2 O1 Co1 -163(100) 2_675 .
O3 Co2 O1 Co1 151.85(14) 2_675 .
O3 Co2 O1 Co1 -28.15(14) . .
O4 Co2 O1 Co1 62.65(12) 1_655 .
O4 Co2 O1 Co1 -117.35(12) 2_575 .
O1 Co1 O2 C5 -170.4(2) 2_665 .
O5 Co1 O2 C5 8.0(2) 1_655 .
O1 Co1 O2 C5 -81.9(2) . .
O1W Co1 O2 C5 -130.0(9) . .
N1 Co1 O2 C5 91.4(2) 2_566 .
Co1 Co1 O2 C5 -125.8(2) 2_665 .
O1 Co2 O3 C5 174.0(3) 2_675 .
O1 Co2 O3 C5 -6.0(3) . .
O3 Co2 O3 C5 64(100) 2_675 .
O4 Co2 O3 C5 -93.8(3) 1_655 .
O4 Co2 O3 C5 86.2(3) 2_575 .
C7 N1 C1 C2 1.9(5) . .
Co1 N1 C1 C2 -160.0(3) 2_566 .
N1 C1 C2 C4 -0.5(5) . .
N1 C1 C2 C3 176.0(3) . .
Co1 O5 C3 O4 37.5(5) 1_455 .
Co1 O5 C3 C2 -144.1(2) 1_455 .
Co2 O4 C3 O5 11.3(5) 1_455 .
Co2 O4 C3 C2 -167.1(2) 1_455 .
C1 C2 C3 O5 -38.5(4) . .
C4 C2 C3 O5 137.9(3) . .
C1 C2 C3 O4 140.1(3) . .
C4 C2 C3 O4 -43.5(4) . .
C1 C2 C4 C6 -1.6(4) . .
C3 C2 C4 C6 -178.0(3) . .
C1 C2 C4 C5 168.7(3) . .
C3 C2 C4 C5 -7.8(5) . .
Co2 O3 C5 O2 -16.8(5) . .
Co2 O3 C5 C4 157.4(2) . .
Co1 O2 C5 O3 69.2(4) . .
Co1 O2 C5 C4 -105.1(3) . .
C6 C4 C5 O3 -65.2(4) . .
C2 C4 C5 O3 124.6(3) . .
C6 C4 C5 O2 109.8(3) . .
C2 C4 C5 O2 -60.4(4) . .
C2 C4 C6 C7 2.3(5) . .
C5 C4 C6 C7 -168.3(3) . .
C1 N1 C7 C6 -1.1(5) . .
Co1 N1 C7 C6 160.4(3) 2_566 .
C4 C6 C7 N1 -1.0(5) . .
